data_7241293
loop_
_publ_author_name
'Tian, Xin-Yu'
'Du, Cui-Xia'
'ZhaoRi, GeTu'
'SheLe, MuGe'
'Bao, Yongsheng'
'Baiyin, Menghe'

_publ_section_title
;
 The solvothermal synthesis and characterization of quaternary arsenic
 chalcogenides CsTMAsQ3 (TM = Hg, Cd; Q = S, Se) using Cs+ as a structure
 directing agent: from 1D anionic chains to 2D anionic layers
;
_journal_issue 57
_journal_name_full 'RSC Advances'
_journal_page_first 34903
_journal_page_last 34909
_journal_paper_doi 10.1039/D0RA05058J
_journal_volume 10
_journal_year 2020
_chemical_formula_sum 'As Cd Cs Se3'
_chemical_formula_weight 557.11
_space_group_IT_number 14
_space_group_name_Hall '-P 2yn'
_space_group_name_H-M_alt 'P 1 21/n 1'
_symmetry_cell_setting monoclinic
_symmetry_space_group_name_H-M 'P 1 21/n 1'
_atom_sites_solution_primary direct
_atom_sites_solution_secondary difmap
_audit_creation_method SHELXL-97
_audit_update_record
;
2020-05-22 deposited with the CCDC.	2020-09-07 downloaded from the CCDC.
;
_cell_angle_alpha 90.00
_cell_angle_beta 93.676(10)
_cell_angle_gamma 90.00
_cell_formula_units_Z 4
_cell_length_a 10.428(6)
_cell_length_b 6.869(5)
_cell_length_c 10.794(7)
_cell_measurement_reflns_used 1164
_cell_measurement_temperature 296(2)
_cell_measurement_theta_max 26.42
_cell_measurement_theta_min 2.63
_cell_volume 771.6(9)
_computing_cell_refinement 'Bruker SAINT'
_computing_data_collection 'Bruker APEX2'
_computing_data_reduction 'Bruker SAINT'
_computing_molecular_graphics 'Bruker SHELXTL'
_computing_publication_material 'Bruker SHELXTL'
_computing_structure_refinement 'SHELXL-97 (Sheldrick, 2008)'
_computing_structure_solution 'SHELXS-97 (Sheldrick, 2008)'
_diffrn_ambient_temperature 296(2)
_diffrn_measured_fraction_theta_full 0.982
_diffrn_measured_fraction_theta_max 0.982
_diffrn_measurement_device_type 'Bruker APEX-II CCD'
_diffrn_measurement_method '\f and \w scans'
_diffrn_radiation_monochromator graphite
_diffrn_radiation_source 'fine-focus sealed tube'
_diffrn_radiation_type MoK\a
_diffrn_radiation_wavelength 0.71073
_diffrn_reflns_av_R_equivalents 0.0440
_diffrn_reflns_av_sigmaI/netI 0.0533
_diffrn_reflns_limit_h_max 9
_diffrn_reflns_limit_h_min -12
_diffrn_reflns_limit_k_max 8
_diffrn_reflns_limit_k_min -7
_diffrn_reflns_limit_l_max 12
_diffrn_reflns_limit_l_min -12
_diffrn_reflns_number 3629
_diffrn_reflns_theta_full 24.99
_diffrn_reflns_theta_max 24.99
_diffrn_reflns_theta_min 3.52
_exptl_absorpt_coefficient_mu 25.771
_exptl_absorpt_correction_T_max 0.0843
_exptl_absorpt_correction_T_min 0.0571
_exptl_absorpt_correction_type multi-scan
_exptl_absorpt_process_details SADABS
_exptl_crystal_colour yellow
_exptl_crystal_density_diffrn 4.796
_exptl_crystal_density_method 'not measured'
_exptl_crystal_description block
_exptl_crystal_F_000 952
_exptl_crystal_size_max 0.26
_exptl_crystal_size_mid 0.21
_exptl_crystal_size_min 0.19
_refine_diff_density_max 3.093
_refine_diff_density_min -2.344
_refine_diff_density_rms 0.518
_refine_ls_extinction_method none
_refine_ls_goodness_of_fit_ref 1.085
_refine_ls_matrix_type full
_refine_ls_number_parameters 55
_refine_ls_number_reflns 1334
_refine_ls_number_restraints 0
_refine_ls_restrained_S_all 1.085
_refine_ls_R_factor_all 0.0854
_refine_ls_R_factor_gt 0.0758
_refine_ls_shift/su_max 0.000
_refine_ls_shift/su_mean 0.000
_refine_ls_structure_factor_coef Fsqd
_refine_ls_weighting_details 'calc w=1/[\s^2^(Fo^2^)+(0.0100P)^2^+129.0000P] where P=(Fo^2^+2Fc^2^)/3'
_refine_ls_weighting_scheme calc
_refine_ls_wR_factor_gt 0.1663
_refine_ls_wR_factor_ref 0.1695
_reflns_number_gt 1130
_reflns_number_total 1334
_reflns_threshold_expression >2sigma(I)
_cod_data_source_file d0ra05058j2.cif
_cod_data_source_block a_CCDC2
_cod_depositor_comments
;
The following automatic conversions were performed:

data item '_exptl_absorpt_correction_type' value 'Multi-scan' was
changed to 'multi-scan' in accordance with the
/home/data/users/saulius/crontab/automatic-downloads/rss-feeds/RSC/lib/dictionaries/cif_core.dic
dictionary named 'cif_core.dic' version 2.4.2 last updated on
2011-04-26.

data item '_symmetry_cell_setting' value 'Monoclinic' was changed to
'monoclinic' in accordance with the
/home/data/users/saulius/crontab/automatic-downloads/rss-feeds/RSC/lib/dictionaries/cif_core.dic
dictionary named 'cif_core.dic' version 2.4.2 last updated on
2011-04-26.

Automatic conversion script
Id: cif_fix_values 7556 2019-12-06 15:28:31Z antanas 

 Adding full bibliography for 7241290--7241293.cif.
;
_cod_original_cell_volume 771.6(8)
_cod_original_sg_symbol_H-M 'P2(1)/n  '
_cod_database_code 7241293

loop_
_symmetry_equiv_pos_as_xyz
'x, y, z'
'-x+1/2, y+1/2, -z+1/2'
'-x, -y, -z'
'x-1/2, -y-1/2, z-1/2'

loop_
_atom_site_label
_atom_site_type_symbol
_atom_site_fract_x
_atom_site_fract_y
_atom_site_fract_z
_atom_site_U_iso_or_equiv
_atom_site_adp_type
_atom_site_occupancy
_atom_site_symmetry_multiplicity
_atom_site_calc_flag
_atom_site_refinement_flags
_atom_site_disorder_assembly
_atom_site_disorder_group
Cd1 Cd 0.15957(16) 0.1755(3) 0.64078(17) 0.0238(5) Uani 1 1 d . . .
Cs2 Cs 0.56978(16) 0.2064(3) 0.67918(16) 0.0366(5) Uani 1 1 d . . .
As1 As 0.1301(2) -0.3478(4) 0.5366(2) 0.0189(6) Uani 1 1 d . . .
Se3 Se 0.2949(3) -0.1458(4) 0.6359(3) 0.0324(7) Uani 1 1 d . . .
Se2 Se 0.2609(3) 0.3948(4) 0.4747(3) 0.0338(7) Uani 1 1 d . . .
Se1 Se -0.0886(3) 0.1773(5) 0.6505(3) 0.0393(8) Uani 1 1 d . . .

loop_
_atom_site_aniso_label
_atom_site_aniso_U_11
_atom_site_aniso_U_22
_atom_site_aniso_U_33
_atom_site_aniso_U_23
_atom_site_aniso_U_13
_atom_site_aniso_U_12
Cd1 0.0216(9) 0.0160(9) 0.0339(10) 0.0057(7) 0.0021(7) 0.0005(7)
Cs2 0.0294(9) 0.0478(11) 0.0336(9) 0.0001(8) 0.0099(7) -0.0110(8)
As1 0.0164(11) 0.0171(12) 0.0238(12) 0.0048(10) 0.0055(9) -0.0009(9)
Se3 0.0370(15) 0.0242(14) 0.0354(15) -0.0007(11) -0.0032(12) 0.0007(11)
Se2 0.0394(16) 0.0225(14) 0.0404(16) 0.0026(12) 0.0101(12) 0.0007(12)
Se1 0.0271(14) 0.0479(19) 0.0427(16) 0.0181(14) 0.0010(12) -0.0012(13)

loop_
_atom_type_symbol
_atom_type_description
_atom_type_scat_dispersion_real
_atom_type_scat_dispersion_imag
_atom_type_scat_source
Se Se -0.0929 2.2259 'International Tables Vol C Tables 4.2.6.8 and 6.1.1.4'
Cd Cd -0.8075 1.2024 'International Tables Vol C Tables 4.2.6.8 and 6.1.1.4'
As As 0.0499 2.0058 'International Tables Vol C Tables 4.2.6.8 and 6.1.1.4'
Cs Cs -0.3680 2.1192 'International Tables Vol C Tables 4.2.6.8 and 6.1.1.4'

loop_
_geom_angle_atom_site_label_1
_geom_angle_atom_site_label_2
_geom_angle_atom_site_label_3
_geom_angle
_geom_angle_site_symmetry_1
_geom_angle_site_symmetry_3
_geom_angle_publ_flag
Se1 Cd1 Se2 118.18(11) . . ?
Se1 Cd1 Se3 122.96(12) . . ?
Se2 Cd1 Se3 103.27(11) . . ?
Se1 Cd1 Se3 94.58(11) . 2_556 ?
Se2 Cd1 Se3 106.98(11) . 2_556 ?
Se3 Cd1 Se3 109.52(9) . 2_556 ?
Se1 Cd1 Cs2 171.53(10) . . ?
Se2 Cd1 Cs2 65.94(8) . . ?
Se3 Cd1 Cs2 60.50(8) . . ?
Se3 Cd1 Cs2 76.99(8) 2_556 . ?
Se1 Cd1 Cs2 55.29(8) . 2_546 ?
Se2 Cd1 Cs2 162.23(9) . 2_546 ?
Se3 Cd1 Cs2 73.09(9) . 2_546 ?
Se3 Cd1 Cs2 90.46(9) 2_556 2_546 ?
Cs2 Cd1 Cs2 123.15(6) . 2_546 ?
Se1 Cs2 Se2 60.04(7) 1_655 3_666 ?
Se1 Cs2 Se2 65.44(8) 1_655 4_666 ?
Se2 Cs2 Se2 106.14(7) 3_666 4_666 ?
Se1 Cs2 Se1 93.99(8) 1_655 2_556 ?
Se2 Cs2 Se1 64.37(8) 3_666 2_556 ?
Se2 Cs2 Se1 74.34(8) 4_666 2_556 ?
Se1 Cs2 Se3 134.81(9) 1_655 . ?
Se2 Cs2 Se3 143.25(8) 3_666 . ?
Se2 Cs2 Se3 110.43(8) 4_666 . ?
Se1 Cs2 Se3 129.56(8) 2_556 . ?
Se1 Cs2 Se3 59.28(7) 1_655 3_656 ?
Se2 Cs2 Se3 57.57(7) 3_666 3_656 ?
Se2 Cs2 Se3 122.67(9) 4_666 3_656 ?
Se1 Cs2 Se3 121.91(8) 2_556 3_656 ?
Se3 Cs2 Se3 98.21(7) . 3_656 ?
Se1 Cs2 As1 130.89(8) 1_655 2_556 ?
Se2 Cs2 As1 136.76(8) 3_666 2_556 ?
Se2 Cs2 As1 65.44(8) 4_666 2_556 ?
Se1 Cs2 As1 72.74(7) 2_556 2_556 ?
Se3 Cs2 As1 65.64(7) . 2_556 ?
Se3 Cs2 As1 163.79(8) 3_656 2_556 ?
Se1 Cs2 Se2 137.43(8) 1_655 . ?
Se2 Cs2 Se2 84.47(8) 3_666 . ?
Se2 Cs2 Se2 154.46(9) 4_666 . ?
Se1 Cs2 Se2 90.37(8) 2_556 . ?
Se3 Cs2 Se2 63.82(7) . . ?
Se3 Cs2 Se2 82.72(8) 3_656 . ?
As1 Cs2 Se2 90.75(8) 2_556 . ?
Se1 Cs2 Se1 88.28(8) 1_655 2_546 ?
Se2 Cs2 Se1 148.31(8) 3_666 2_546 ?
Se2 Cs2 Se1 55.81(6) 4_666 2_546 ?
Se1 Cs2 Se1 123.62(10) 2_556 2_546 ?
Se3 Cs2 Se1 59.71(7) . 2_546 ?
Se3 Cs2 Se1 107.29(8) 3_656 2_546 ?
As1 Cs2 Se1 64.23(6) 2_556 2_546 ?
Se2 Cs2 Se1 123.46(7) . 2_546 ?
Se1 Cs2 As1 34.51(6) 1_655 3_656 ?
Se2 Cs2 As1 34.42(6) 3_666 3_656 ?
Se2 Cs2 As1 98.27(8) 4_666 3_656 ?
Se1 Cs2 As1 93.24(7) 2_556 3_656 ?
Se3 Cs2 As1 132.86(8) . 3_656 ?
Se3 Cs2 As1 35.01(6) 3_656 3_656 ?
As1 Cs2 As1 160.56(8) 2_556 3_656 ?
Se2 Cs2 As1 103.00(8) . 3_656 ?
Se1 Cs2 As1 116.59(7) 2_546 3_656 ?
Se1 Cs2 Cd1 167.91(8) 1_655 . ?
Se2 Cs2 Cd1 119.69(7) 3_666 . ?
Se2 Cs2 Cd1 123.49(7) 4_666 . ?
Se1 Cs2 Cd1 96.42(6) 2_556 . ?
Se3 Cs2 Cd1 37.39(6) . . ?
Se3 Cs2 Cd1 109.60(7) 3_656 . ?
As1 Cs2 Cd1 58.75(6) 2_556 . ?
Se2 Cs2 Cd1 36.65(5) . . ?
Se1 Cs2 Cd1 91.05(6) 2_546 . ?
As1 Cs2 Cd1 138.21(7) 3_656 . ?
Se1 Cs2 Cd1 129.01(8) 1_655 2_556 ?
Se2 Cs2 Cd1 86.93(8) 3_666 2_556 ?
Se2 Cs2 Cd1 91.93(7) 4_666 2_556 ?
Se1 Cs2 Cd1 35.02(6) 2_556 2_556 ?
Se3 Cs2 Cd1 95.26(7) . 2_556 ?
Se3 Cs2 Cd1 134.56(7) 3_656 2_556 ?
As1 Cs2 Cd1 52.87(5) 2_556 2_556 ?
Se2 Cs2 Cd1 65.02(6) . 2_556 ?
Se1 Cs2 Cd1 116.94(7) 2_546 2_556 ?
As1 Cs2 Cd1 120.98(7) 3_656 2_556 ?
Cd1 Cs2 Cd1 61.58(4) . 2_556 ?
Se1 As1 Se2 102.00(14) 3_556 1_545 ?
Se1 As1 Se3 100.51(14) 3_556 . ?
Se2 As1 Se3 98.58(14) 1_545 . ?
Se1 As1 Cs2 124.02(12) 3_556 2_546 ?
Se2 As1 Cs2 130.84(11) 1_545 2_546 ?
Se3 As1 Cs2 89.83(11) . 2_546 ?
Se1 As1 Cs2 60.21(9) 3_556 3_656 ?
Se2 As1 Cs2 62.84(9) 1_545 3_656 ?
Se3 As1 Cs2 64.59(10) . 3_656 ?
Cs2 As1 Cs2 153.82(8) 2_546 3_656 ?
As1 Se3 Cd1 97.14(12) . . ?
As1 Se3 Cd1 102.33(12) . 2_546 ?
Cd1 Se3 Cd1 115.22(11) . 2_546 ?
As1 Se3 Cs2 160.73(13) . . ?
Cd1 Se3 Cs2 82.12(10) . . ?
Cd1 Se3 Cs2 95.28(9) 2_546 . ?
As1 Se3 Cs2 80.40(10) . 3_656 ?
Cd1 Se3 Cs2 110.03(10) . 3_656 ?
Cd1 Se3 Cs2 133.80(11) 2_546 3_656 ?
Cs2 Se3 Cs2 81.79(7) . 3_656 ?
As1 Se2 Cd1 88.34(12) 1_565 . ?
As1 Se2 Cs2 82.74(11) 1_565 3_666 ?
Cd1 Se2 Cs2 163.15(12) . 3_666 ?
As1 Se2 Cs2 95.48(11) 1_565 4_565 ?
Cd1 Se2 Cs2 105.22(11) . 4_565 ?
Cs2 Se2 Cs2 89.90(8) 3_666 4_565 ?
As1 Se2 Cs2 123.12(12) 1_565 . ?
Cd1 Se2 Cs2 77.41(9) . . ?
Cs2 Se2 Cs2 95.53(8) 3_666 . ?
Cs2 Se2 Cs2 141.39(9) 4_565 . ?
As1 Se1 Cd1 95.55(12) 3_556 . ?
As1 Se1 Cs2 85.27(10) 3_556 1_455 ?
Cd1 Se1 Cs2 176.10(14) . 1_455 ?
As1 Se1 Cs2 149.17(15) 3_556 2_546 ?
Cd1 Se1 Cs2 89.69(9) . 2_546 ?
Cs2 Se1 Cs2 91.54(8) 1_455 2_546 ?
As1 Se1 Cs2 86.81(12) 3_556 2_556 ?
Cd1 Se1 Cs2 90.20(10) . 2_556 ?
Cs2 Se1 Cs2 86.04(8) 1_455 2_556 ?
Cs2 Se1 Cs2 123.62(10) 2_546 2_556 ?

loop_
_geom_bond_atom_site_label_1
_geom_bond_atom_site_label_2
_geom_bond_distance
_geom_bond_site_symmetry_2
_geom_bond_publ_flag
Cd1 Se1 2.597(4) . ?
Cd1 Se2 2.616(3) . ?
Cd1 Se3 2.621(4) . ?
Cd1 Se3 2.719(4) 2_556 ?
Cd1 Cs2 4.276(4) . ?
Cd1 Cs2 4.525(3) 2_546 ?
Cs2 Se1 3.601(4) 1_655 ?
Cs2 Se2 3.709(4) 3_666 ?
Cs2 Se2 3.717(4) 4_666 ?
Cs2 Se1 3.719(4) 2_556 ?
Cs2 Se3 3.757(4) . ?
Cs2 Se3 3.788(4) 3_656 ?
Cs2 As1 3.835(3) 2_556 ?
Cs2 Se2 4.001(4) . ?
Cs2 Se1 4.072(5) 2_546 ?
Cs2 As1 4.135(3) 3_656 ?
Cs2 Cd1 4.525(3) 2_556 ?
As1 Se1 2.351(4) 3_556 ?
As1 Se2 2.357(4) 1_545 ?
As1 Se3 2.406(4) . ?
As1 Cs2 3.835(3) 2_546 ?
As1 Cs2 4.135(3) 3_656 ?
Se3 Cd1 2.719(4) 2_546 ?
Se3 Cs2 3.788(4) 3_656 ?
Se2 As1 2.357(4) 1_565 ?
Se2 Cs2 3.709(4) 3_666 ?
Se2 Cs2 3.717(4) 4_565 ?
Se1 As1 2.351(4) 3_556 ?
Se1 Cs2 3.601(4) 1_455 ?
Se1 Cs2 3.719(4) 2_546 ?
Se1 Cs2 4.072(5) 2_556 ?
